data_7026296
loop_
_publ_author_name
'Biswas, Chaitali'
'Drew, Michael G. B.'
'Ruiz, Eliseo'
'Estrader, Marta'
'Diaz, Carmen'
'Ghosh, Ashutosh'

_publ_section_title
;
 Synthesis, crystal structure and magnetic properties of three
 unprecedented tri-nuclear and one very rare tetra-nuclear copper(II)
 Schiff-base complexes supported by mixed azido/phenoxo/nitrato or acetato
 bridges.
;
_journal_issue 32
_journal_name_full 'Dalton transactions (Cambridge, England : 2003)'
_journal_page_first 7474
_journal_page_last 7484
_journal_paper_doi 10.1039/c0dt00331j
_journal_volume 39
_journal_year 2010
_chemical_formula_sum 'C24 H34 Cu3 N12 O8'
_chemical_formula_weight 809.26
_chemical_name_systematic
;

?

;
_space_group_IT_number 14
_symmetry_cell_setting monoclinic
_symmetry_space_group_name_Hall '-P 2ybc'
_symmetry_space_group_name_H-M 'P 1 21/c 1'
_atom_sites_solution_hydrogens geom
_atom_sites_solution_primary direct
_atom_sites_solution_secondary difmap
_audit_creation_method SHELXL-97
_cell_angle_alpha 90.00
_cell_angle_beta 112.53(4)
_cell_angle_gamma 90.00
_cell_formula_units_Z 2
_cell_length_a 10.538(3)
_cell_length_b 18.379(5)
_cell_length_c 8.705(3)
_cell_measurement_reflns_used 9641
_cell_measurement_temperature 150(2)
_cell_measurement_theta_max 30.00
_cell_measurement_theta_min 2.22
_cell_volume 1557.3(9)
_computing_cell_refinement 'Crysalis, Oxford Diffraction'
_computing_data_collection 'Crysalis, Oxford Diffraction'
_computing_data_reduction 'Crysalis, Oxford Diffraction'
_computing_molecular_graphics PLATON(Spek,2004)
_computing_structure_refinement 'SHELXL-97 (Sheldrick, 1997)'
_computing_structure_solution 'SHELXS-97 (Sheldrick, 1997)'
_diffrn_ambient_temperature 150(2)
_diffrn_measured_fraction_theta_full 0.978
_diffrn_measured_fraction_theta_max 0.978
_diffrn_measurement_device 'Oxford Diffaction X-Calibur System'
_diffrn_measurement_method '321 frames, counting time 10 s.'
_diffrn_radiation_monochromator graphite
_diffrn_radiation_source 'fine-focus sealed tube'
_diffrn_radiation_type MoK\a
_diffrn_radiation_wavelength 0.71073
_diffrn_reflns_av_R_equivalents 0.0834
_diffrn_reflns_av_sigmaI/netI 0.1300
_diffrn_reflns_limit_h_max 12
_diffrn_reflns_limit_h_min -14
_diffrn_reflns_limit_k_max 25
_diffrn_reflns_limit_k_min -25
_diffrn_reflns_limit_l_max 12
_diffrn_reflns_limit_l_min -5
_diffrn_reflns_number 9641
_diffrn_reflns_theta_full 30.00
_diffrn_reflns_theta_max 30.00
_diffrn_reflns_theta_min 2.22
_diffrn_standards_decay_% n/a
_diffrn_standards_interval_count n/a
_diffrn_standards_interval_time n/a
_diffrn_standards_number n/a
_exptl_absorpt_coefficient_mu 2.097
_exptl_absorpt_correction_T_max 1.000
_exptl_absorpt_correction_T_min 0.799
_exptl_absorpt_correction_type empirical
_exptl_absorpt_process_details 'ABSPACK, Oxford Diffraction Ltd'
_exptl_crystal_colour blue
_exptl_crystal_density_diffrn 1.726
_exptl_crystal_density_method 'not measured'
_exptl_crystal_description block
_exptl_crystal_F_000 826
_exptl_crystal_size_max 0.22
_exptl_crystal_size_mid 0.17
_exptl_crystal_size_min 0.03
_refine_diff_density_max 0.776
_refine_diff_density_min -0.787
_refine_diff_density_rms 0.108
_refine_ls_extinction_method none
_refine_ls_goodness_of_fit_ref 0.932
_refine_ls_hydrogen_treatment constr
_refine_ls_matrix_type full
_refine_ls_number_parameters 217
_refine_ls_number_reflns 4442
_refine_ls_number_restraints 0
_refine_ls_restrained_S_all 0.932
_refine_ls_R_factor_all 0.1557
_refine_ls_R_factor_gt 0.0728
_refine_ls_shift/su_max 0.001
_refine_ls_shift/su_mean 0.000
_refine_ls_structure_factor_coef Fsqd
_refine_ls_weighting_details
;

_refine_ls_weighting_details

w=1/[\s^2^(Fo^2^)+(0.0705P)^2^+0.0000P] where P=(Fo^2^+2Fc^2^)/3

;
_refine_ls_weighting_scheme calc
_refine_ls_wR_factor_gt 0.1313
_refine_ls_wR_factor_ref 0.1566
_reflns_number_gt 2309
_reflns_number_total 4442
_reflns_threshold_expression >2sigma(I)
_cod_data_source_file c0dt00331j.txt
_cod_data_source_block 2
_cod_original_cell_volume 1557.4(8)
_cod_original_sg_symbol_H-M P21/c
_cod_original_formula_sum 'C24 H34 Cu3 N12 O8 '
_cod_database_code 7026296

loop_
_symmetry_equiv_pos_as_xyz
'x, y, z'
'-x, y+1/2, -z+1/2'
'-x, -y, -z'
'x, -y-1/2, z-1/2'

loop_
_atom_site_label
_atom_site_type_symbol
_atom_site_fract_x
_atom_site_fract_y
_atom_site_fract_z
_atom_site_U_iso_or_equiv
_atom_site_adp_type
_atom_site_occupancy
_atom_site_symmetry_multiplicity
_atom_site_calc_flag
_atom_site_refinement_flags
C14 C 0.2023(7) 0.2947(3) 0.9707(7) 0.0487(15) Uani 1 1 d .
H14 H 0.2187 0.2537 0.9187 0.058 Uiso 1 1 calc R
C20 C 0.1675(6) 0.5985(3) 1.3511(7) 0.0450(15) Uani 1 1 d .
H20A H 0.1899 0.5825 1.4647 0.054 Uiso 1 1 calc R
H20B H 0.0706 0.6107 1.3032 0.054 Uiso 1 1 calc R
C21 C 0.2520(6) 0.6643(3) 1.3496(7) 0.0428(14) Uani 1 1 d .
H21A H 0.2101 0.6894 1.2441 0.051 Uiso 1 1 calc R
H21B H 0.2542 0.6975 1.4373 0.051 Uiso 1 1 calc R
C23 C 0.4730(6) 0.6171(4) 1.5462(6) 0.0524(17) Uani 1 1 d .
H23A H 0.5641 0.6039 1.5567 0.079 Uiso 1 1 calc R
H23B H 0.4283 0.5755 1.5695 0.079 Uiso 1 1 calc R
H23C H 0.4780 0.6553 1.6235 0.079 Uiso 1 1 calc R
C24 C 0.4642(6) 0.7064(3) 1.3418(7) 0.0468(15) Uani 1 1 d .
H24A H 0.4689 0.7443 1.4196 0.070 Uiso 1 1 calc R
H24B H 0.4143 0.7235 1.2307 0.070 Uiso 1 1 calc R
H24C H 0.5555 0.6929 1.3537 0.070 Uiso 1 1 calc R
O31 O 0.2753(4) 0.6415(2) 0.9902(4) 0.0448(10) Uani 1 1 d .
O32 O 0.3602(5) 0.5885(3) 0.8301(5) 0.0664(14) Uani 1 1 d .
O34 O 0.1980(4) 0.6659(2) 0.7299(4) 0.0505(11) Uani 1 1 d .
N22 N 0.3937(4) 0.6427(2) 1.3746(5) 0.0361(11) Uani 1 1 d .
N33 N 0.2777(4) 0.6322(3) 0.8489(5) 0.0348(10) Uani 1 1 d .
C181 C -0.0062(5) 0.4755(3) 1.2520(7) 0.0463(15) Uani 1 1 d .
H18A H 0.0050 0.4365 1.3294 0.069 Uiso 1 1 calc R
H18B H -0.0844 0.4659 1.1516 0.069 Uiso 1 1 calc R
H18C H -0.0202 0.5203 1.3000 0.069 Uiso 1 1 calc R
C12 C 0.2613(5) 0.4185(3) 1.0672(6) 0.0302(11) Uani 1 1 d .
C13 C 0.2843(6) 0.3550(3) 0.9948(7) 0.0403(13) Uani 1 1 d .
H13 H 0.3582 0.3534 0.9614 0.048 Uiso 1 1 calc R
C15 C 0.0944(7) 0.2957(4) 1.0251(9) 0.0588(18) Uani 1 1 d .
H15 H 0.0379 0.2553 1.0103 0.071 Uiso 1 1 calc R
C16 C 0.0728(6) 0.3563(3) 1.0998(7) 0.0465(15) Uani 1 1 d .
H16 H 0.0005 0.3560 1.1361 0.056 Uiso 1 1 calc R
C17 C 0.1533(5) 0.4199(3) 1.1260(6) 0.0331(12) Uani 1 1 d .
C18 C 0.1212(5) 0.4816(3) 1.2125(6) 0.0300(12) Uani 1 1 d .
O11 O 0.3425(4) 0.4765(2) 1.0782(4) 0.0361(9) Uani 1 1 d .
Cu1 Cu 0.36345(6) 0.55986(4) 1.21531(7) 0.03033(19) Uani 1 1 d .
Cu2 Cu 0.5000 0.5000 1.0000 0.0338(2) Uani 1 2 d S
N4 N 0.5487(4) 0.5604(3) 1.2007(5) 0.0386(11) Uani 1 1 d .
N5 N 0.6611(5) 0.5672(3) 1.3067(5) 0.0415(12) Uani 1 1 d .
N6 N 0.7667(6) 0.5761(4) 1.4035(7) 0.082(2) Uani 1 1 d .
N19 N 0.1966(4) 0.5398(2) 1.2542(5) 0.0311(10) Uani 1 1 d .

loop_
_atom_site_aniso_label
_atom_site_aniso_U_11
_atom_site_aniso_U_22
_atom_site_aniso_U_33
_atom_site_aniso_U_23
_atom_site_aniso_U_13
_atom_site_aniso_U_12
C14 0.063(4) 0.030(3) 0.050(3) -0.012(3) 0.019(3) -0.003(3)
C20 0.048(3) 0.050(4) 0.055(3) 0.006(3) 0.039(3) 0.010(3)
C21 0.051(4) 0.039(4) 0.047(3) -0.002(3) 0.028(3) 0.008(3)
C23 0.063(4) 0.067(5) 0.027(3) -0.005(3) 0.018(3) 0.006(4)
C24 0.052(4) 0.040(4) 0.052(3) -0.013(3) 0.023(3) -0.015(3)
O31 0.056(2) 0.053(3) 0.0307(19) -0.0011(18) 0.0229(18) 0.007(2)
O32 0.072(3) 0.092(4) 0.049(2) 0.018(2) 0.039(2) 0.037(3)
O34 0.060(3) 0.054(3) 0.033(2) 0.007(2) 0.0119(19) 0.004(2)
N22 0.043(3) 0.043(3) 0.031(2) -0.005(2) 0.024(2) -0.003(2)
N33 0.033(2) 0.039(3) 0.036(2) -0.001(2) 0.017(2) -0.009(2)
C181 0.037(3) 0.053(4) 0.056(4) -0.007(3) 0.027(3) -0.008(3)
C12 0.029(3) 0.031(3) 0.028(2) 0.002(2) 0.009(2) 0.003(2)
C13 0.045(3) 0.039(4) 0.039(3) -0.002(3) 0.018(3) -0.001(3)
C15 0.047(4) 0.044(4) 0.084(5) -0.004(4) 0.024(4) -0.013(3)
C16 0.041(3) 0.040(4) 0.061(4) 0.002(3) 0.023(3) 0.000(3)
C17 0.027(3) 0.037(3) 0.032(3) 0.003(2) 0.007(2) -0.002(2)
C18 0.030(3) 0.033(3) 0.027(2) 0.003(2) 0.011(2) 0.006(2)
O11 0.042(2) 0.034(2) 0.044(2) -0.0121(17) 0.0298(18) -0.0067(17)
Cu1 0.0301(3) 0.0375(4) 0.0293(3) -0.0040(3) 0.0180(2) -0.0012(3)
Cu2 0.0304(5) 0.0465(6) 0.0320(4) -0.0086(4) 0.0205(4) -0.0038(4)
N4 0.030(2) 0.055(3) 0.036(2) -0.013(2) 0.018(2) -0.008(2)
N5 0.036(3) 0.054(3) 0.036(2) 0.000(2) 0.015(2) 0.002(2)
N6 0.044(3) 0.140(7) 0.048(3) -0.004(4) 0.005(3) 0.001(4)
N19 0.035(2) 0.029(3) 0.036(2) -0.004(2) 0.022(2) 0.0032(19)

loop_
_atom_type_symbol
_atom_type_description
_atom_type_scat_dispersion_real
_atom_type_scat_dispersion_imag
_atom_type_scat_source
C C 0.0033 0.0016 'International Tables Vol C Tables 4.2.6.8 and 6.1.1.4'
H H 0.0000 0.0000 'International Tables Vol C Tables 4.2.6.8 and 6.1.1.4'
O O 0.0106 0.0060 'International Tables Vol C Tables 4.2.6.8 and 6.1.1.4'
S S 0.1246 0.1234 'International Tables Vol C Tables 4.2.6.8 and 6.1.1.4'
Cu Cu 0.3201 1.2651 'International Tables Vol C Tables 4.2.6.8 and 6.1.1.4'
N N 0.0061 0.0033 'International Tables Vol C Tables 4.2.6.8 and 6.1.1.4'

loop_
_geom_angle_atom_site_label_1
_geom_angle_atom_site_label_2
_geom_angle_atom_site_label_3
_geom_angle
_geom_angle_site_symmetry_1
_geom_angle_site_symmetry_3
C13 C14 C15 119.2(6) . .
N19 C20 C21 109.3(4) . .
N22 C21 C20 110.5(5) . .
N33 O31 Cu1 125.5(3) . .
N33 O32 Cu2 132.9(3) . .
C24 N22 C21 108.3(4) . .
C24 N22 C23 108.5(5) . .
C21 N22 C23 112.4(4) . .
C24 N22 Cu1 115.4(3) . .
C21 N22 Cu1 102.6(3) . .
C23 N22 Cu1 109.6(4) . .
O34 N33 O32 120.4(4) . .
O34 N33 O31 119.8(5) . .
O32 N33 O31 119.8(5) . .
O11 C12 C13 118.6(4) . .
O11 C12 C17 122.5(5) . .
C13 C12 C17 118.9(5) . .
C14 C13 C12 122.5(5) . .
C16 C15 C14 119.0(6) . .
C15 C16 C17 124.0(5) . .
C12 C17 C16 116.4(5) . .
C12 C17 C18 124.9(5) . .
C16 C17 C18 118.7(5) . .
N19 C18 C17 122.8(4) . .
N19 C18 C181 120.0(4) . .
C17 C18 C181 117.2(5) . .
C12 O11 Cu1 126.8(3) . .
C12 O11 Cu2 135.2(3) . .
Cu1 O11 Cu2 97.13(15) . .
O11 Cu1 N19 93.50(16) . .
O11 Cu1 N22 175.57(17) . .
N19 Cu1 N22 86.48(17) . .
O11 Cu1 N4 81.15(16) . .
N19 Cu1 N4 167.81(19) . .
N22 Cu1 N4 98.00(18) . .
O11 Cu1 O31 94.41(15) . .
N19 Cu1 O31 99.81(15) . .
N22 Cu1 O31 89.95(16) . .
N4 Cu1 O31 91.56(17) . .
O11 Cu1 Cu2 43.54(10) . .
N19 Cu1 Cu2 136.50(12) . .
N22 Cu1 Cu2 136.92(12) . .
N4 Cu1 Cu2 40.94(12) . .
O31 Cu1 Cu2 80.99(9) . .
N4 Cu2 N4 179.999(1) . 3_667
N4 Cu2 O11 101.90(15) . 3_667
N4 Cu2 O11 78.10(15) 3_667 3_667
N4 Cu2 O11 78.10(15) . .
N4 Cu2 O11 101.90(15) 3_667 .
O11 Cu2 O11 180.00(7) 3_667 .
N4 Cu2 O32 93.23(18) . .
N4 Cu2 O32 86.77(18) 3_667 .
O11 Cu2 O32 92.19(15) 3_667 .
O11 Cu2 O32 87.81(15) . .
N4 Cu2 O32 86.77(18) . 3_667
N4 Cu2 O32 93.23(18) 3_667 3_667
O11 Cu2 O32 87.81(15) 3_667 3_667
O11 Cu2 O32 92.19(15) . 3_667
O32 Cu2 O32 179.999(1) . 3_667
N4 Cu2 Cu1 41.91(12) . .
N4 Cu2 Cu1 138.09(12) 3_667 .
O11 Cu2 Cu1 140.67(10) 3_667 .
O11 Cu2 Cu1 39.34(10) . .
O32 Cu2 Cu1 78.41(10) . .
O32 Cu2 Cu1 101.59(10) 3_667 .
N4 Cu2 Cu1 138.09(12) . 3_667
N4 Cu2 Cu1 41.91(12) 3_667 3_667
O11 Cu2 Cu1 39.33(10) 3_667 3_667
O11 Cu2 Cu1 140.66(10) . 3_667
O32 Cu2 Cu1 101.59(10) . 3_667
O32 Cu2 Cu1 78.41(10) 3_667 3_667
Cu1 Cu2 Cu1 180.0 . 3_667
N5 N4 Cu2 126.0(4) . .
N5 N4 Cu1 130.7(4) . .
Cu2 N4 Cu1 97.16(19) . .
N6 N5 N4 177.4(7) . .
C18 N19 C20 121.6(4) . .
C18 N19 Cu1 127.1(3) . .
C20 N19 Cu1 111.1(3) . .

loop_
_geom_bond_atom_site_label_1
_geom_bond_atom_site_label_2
_geom_bond_distance
_geom_bond_site_symmetry_2
C14 C13 1.372(8) .
C14 C15 1.389(8) .
C20 N19 1.473(7) .
C20 C21 1.505(8) .
C21 N22 1.479(6) .
C23 N22 1.481(6) .
C24 N22 1.472(7) .
O31 N33 1.252(5) .
O31 Cu1 2.358(4) .
O32 N33 1.239(6) .
O32 Cu2 2.309(4) .
O34 N33 1.222(5) .
N22 Cu1 2.001(4) .
C181 C18 1.512(6) .
C12 O11 1.348(6) .
C12 C13 1.391(7) .
C12 C17 1.416(7) .
C15 C16 1.352(8) .
C16 C17 1.410(7) .
C17 C18 1.471(7) .
C18 N19 1.298(6) .
O11 Cu1 1.902(3) .
O11 Cu2 2.066(3) .
Cu1 N19 1.949(4) .
Cu1 N4 2.004(4) .
Cu1 Cu2 2.9768(10) .
Cu2 N4 1.966(4) .
Cu2 N4 1.966(4) 3_667
Cu2 O11 2.066(3) 3_667
Cu2 O32 2.309(4) 3_667
Cu2 Cu1 2.9768(10) 3_667
N4 N5 1.197(6) .
N5 N6 1.121(6) .
